data_4081138
loop_
_publ_author_name
'Chen, Jinxiang'
'Zhang, Chunhong'
'Xie, Tingwan'
'Wen, Ting Bin'
'Zhang, Hong'
'Xia, Haiping'

_publ_section_title
;
 Conversion of a Hydrido--Butenylcarbyne Complex to \h2-Allene-Coordinated
 Complexes and Metallabenzenes
;
_journal_issue 14
_journal_name_full Organometallics
_journal_page_first 3993
_journal_paper_doi 10.1021/om400469e
_journal_volume 32
_journal_year 2013
_chemical_formula_moiety 'C84 H69 B Cl O Os P3,H6O3'
_chemical_formula_sum 'C84 H75 B Cl O4 Os P3'
_chemical_formula_weight 1477.81
_chemical_name_systematic
; 
 ? 
;
_space_group_IT_number 2
_symmetry_cell_setting triclinic
_symmetry_space_group_name_Hall '-P 1'
_symmetry_space_group_name_H-M 'P -1'
_atom_sites_solution_hydrogens geom
_atom_sites_solution_primary direct
_atom_sites_solution_secondary difmap
_audit_creation_method SHELXL-97
_cell_angle_alpha 99.322(2)
_cell_angle_beta 98.837(3)
_cell_angle_gamma 90.171(2)
_cell_formula_units_Z 2
_cell_length_a 14.5937(5)
_cell_length_b 15.6767(4)
_cell_length_c 17.8065(6)
_cell_measurement_reflns_used 4266
_cell_measurement_temperature 173(2)
_cell_measurement_theta_max 23.9190
_cell_measurement_theta_min 3.4020
_cell_volume 3970.6(2)
_computing_cell_refinement 'Bruker FRAMBO'
_computing_data_collection 'Bruker FRAMBO'
_computing_data_reduction 'Bruker SAINT'
_computing_molecular_graphics 'Bruker SHELXTL'
_computing_publication_material 'Bruker SHELXTL'
_computing_structure_refinement 'SHELXL-97 (Sheldrick, 1997)'
_computing_structure_solution 'SHELXS-97 (Sheldrick, 1990)'
_diffrn_ambient_temperature 173(2)
_diffrn_measured_fraction_theta_full 0.998
_diffrn_measured_fraction_theta_max 0.998
_diffrn_measurement_device_type 'multiwire proportional'
_diffrn_measurement_method 'phi and omega scans'
_diffrn_radiation_monochromator graphite
_diffrn_radiation_source 'fine-focus sealed tube'
_diffrn_radiation_type MoK\a
_diffrn_radiation_wavelength 0.71073
_diffrn_reflns_av_R_equivalents 0.0497
_diffrn_reflns_av_sigmaI/netI 0.0802
_diffrn_reflns_limit_h_max 17
_diffrn_reflns_limit_h_min -17
_diffrn_reflns_limit_k_max 18
_diffrn_reflns_limit_k_min -18
_diffrn_reflns_limit_l_max 21
_diffrn_reflns_limit_l_min -21
_diffrn_reflns_number 29206
_diffrn_reflns_theta_full 25.00
_diffrn_reflns_theta_max 25.00
_diffrn_reflns_theta_min 2.95
_exptl_absorpt_coefficient_mu 1.746
_exptl_absorpt_correction_T_max 1.00000
_exptl_absorpt_correction_T_min 0.97499
_exptl_absorpt_correction_type multi-scan
_exptl_crystal_colour purple
_exptl_crystal_density_diffrn 1.236
_exptl_crystal_density_method 'not measured'
_exptl_crystal_description block
_exptl_crystal_F_000 1508
_exptl_crystal_size_max 0.4
_exptl_crystal_size_mid 0.25
_exptl_crystal_size_min 0.15
_refine_diff_density_max 2.256
_refine_diff_density_min -0.834
_refine_diff_density_rms 0.161
_refine_ls_extinction_method none
_refine_ls_goodness_of_fit_ref 1.104
_refine_ls_hydrogen_treatment conster
_refine_ls_matrix_type full
_refine_ls_number_parameters 847
_refine_ls_number_reflns 13975
_refine_ls_number_restraints 54
_refine_ls_restrained_S_all 1.110
_refine_ls_R_factor_all 0.0749
_refine_ls_R_factor_gt 0.0611
_refine_ls_shift/su_max 0.001
_refine_ls_shift/su_mean 0.000
_refine_ls_structure_factor_coef Fsqd
_refine_ls_weighting_details 'calc w=1/[\s^2^(Fo^2^)+(0.0963P)^2^+6.6993P] where P=(Fo^2^+2Fc^2^)/3'
_refine_ls_weighting_scheme calc
_refine_ls_wR_factor_gt 0.1711
_refine_ls_wR_factor_ref 0.1783
_reflns_number_gt 11885
_reflns_number_total 13975
_reflns_threshold_expression >2sigma(I)
_cod_data_source_file om400469e_si_006.cif
_cod_data_source_block 1
_cod_depositor_comments
;
The following automatic conversions were performed:

'_symmetry_cell_setting' value 'Triclinic' changed to 'triclinic'
according to /home/saulius/struct/CIF-dictionaries/cif_core.dic
dictionary named 'cif_core.dic' version 2.4.2 from 2011-04-26.

Automatic conversion script
Id: cif_fix_values 1891 2012-01-12 08:04:46Z andrius 
;
_cod_original_sg_symbol_H-M P-1
_cod_database_code 4081138

loop_
_symmetry_equiv_pos_as_xyz
'x, y, z'
'-x, -y, -z'

loop_
_atom_site_label
_atom_site_type_symbol
_atom_site_fract_x
_atom_site_fract_y
_atom_site_fract_z
_atom_site_U_iso_or_equiv
_atom_site_adp_type
_atom_site_occupancy
_atom_site_symmetry_multiplicity
_atom_site_calc_flag
_atom_site_refinement_flags
Os1 Os -0.57513(2) 0.528397(17) -1.211354(16) 0.02359(12) Uani 1 1 d .
P2 P -0.42950(14) 0.59590(12) -1.21975(11) 0.0263(4) Uani 1 1 d .
P1 P -0.71086(14) 0.44062(12) -1.21235(11) 0.0284(4) Uani 1 1 d .
Cl1 Cl -0.55562(14) 0.41921(12) -1.32529(11) 0.0345(4) Uani 1 1 d .
P3 P -0.73213(14) 0.72675(12) -1.36202(11) 0.0282(4) Uani 1 1 d .
C1 C -0.6469(5) 0.5965(4) -1.2918(4) 0.0252(16) Uani 1 1 d .
H1A H -0.6527 0.5688 -1.3427 0.030 Uiso 1 1 calc R
C5 C -0.6021(6) 0.6225(5) -1.1345(5) 0.0341(18) Uani 1 1 d .
H5A H -0.5783 0.6155 -1.0844 0.041 Uiso 1 1 calc R
C2 C -0.6867(5) 0.6751(5) -1.2817(4) 0.0288(16) Uani 1 1 d .
C10 C -0.4140(5) 0.6396(5) -1.3069(4) 0.0274(16) Uani 1 1 d .
C11 C -0.7217(5) 0.6588(4) -1.4513(4) 0.0268(16) Uani 1 1 d .
C14 C -0.7934(7) 0.3726(6) -1.3620(5) 0.043(2) Uani 1 1 d .
H14A H -0.7451 0.3340 -1.3608 0.051 Uiso 1 1 calc R
C15 C -0.7985(5) 0.4355(5) -1.2989(4) 0.0301(17) Uani 1 1 d .
C19 C -0.3261(5) 0.5296(5) -1.2099(4) 0.0307(17) Uani 1 1 d .
C22 C -0.4583(6) 0.5981(5) -1.3786(5) 0.0359(19) Uani 1 1 d .
H22A H -0.5001 0.5521 -1.3821 0.043 Uiso 1 1 calc R
C23 C -0.8542(6) 0.7467(5) -1.3656(5) 0.0377(19) Uani 1 1 d .
C3 C -0.6892(7) 0.7254(6) -1.2066(5) 0.044(2) Uani 1 1 d .
H3A H -0.7185 0.7781 -1.2039 0.052 Uiso 1 1 calc R
C25 C -0.6682(6) 0.6822(5) -1.5032(5) 0.0378(19) Uani 1 1 d .
H25A H -0.6345 0.7344 -1.4916 0.045 Uiso 1 1 calc R
C26 C -0.4037(6) 0.6857(5) -1.1403(5) 0.0355(19) Uani 1 1 d .
C29 C -0.3593(8) 0.6700(6) -1.0702(5) 0.060(3) Uani 1 1 d .
H29A H -0.3349 0.6161 -1.0655 0.072 Uiso 1 1 calc R
C30 C -0.6917(7) 0.3265(5) -1.2072(5) 0.042(2) Uani 1 1 d .
C31 C -0.4377(6) 0.7670(5) -1.1461(5) 0.042(2) Uani 1 1 d .
H31A H -0.4670 0.7785 -1.1934 0.051 Uiso 1 1 calc R
C32 C -0.3510(6) 0.7091(5) -1.3021(5) 0.0370(19) Uani 1 1 d .
H32A H -0.3222 0.7371 -1.2542 0.044 Uiso 1 1 calc R
C34 C -0.3319(6) 0.7360(6) -1.3684(6) 0.049(2) Uani 1 1 d .
H34A H -0.2900 0.7818 -1.3651 0.059 Uiso 1 1 calc R
C36 C -0.3326(6) 0.4395(5) -1.2218(4) 0.0338(18) Uani 1 1 d .
H36A H -0.3905 0.4117 -1.2299 0.041 Uiso 1 1 calc R
C37 C -0.7722(6) 0.5805(5) -1.4693(5) 0.0369(19) Uani 1 1 d .
H37A H -0.8084 0.5643 -1.4349 0.044 Uiso 1 1 calc R
C42 C -0.7683(7) 0.5272(5) -1.5382(5) 0.042(2) Uani 1 1 d .
H42A H -0.8014 0.4747 -1.5499 0.051 Uiso 1 1 calc R
C44 C -0.2387(6) 0.5711(6) -1.1974(5) 0.045(2) Uani 1 1 d .
H44A H -0.2333 0.6312 -1.1895 0.053 Uiso 1 1 calc R
C45 C -0.8694(6) 0.4943(6) -1.3031(5) 0.042(2) Uani 1 1 d .
H45A H -0.8714 0.5393 -1.2623 0.051 Uiso 1 1 calc R
C48 C -0.6650(6) 0.6277(6) -1.5727(5) 0.043(2) Uani 1 1 d .
H48A H -0.6287 0.6434 -1.6071 0.052 Uiso 1 1 calc R
C4 C -0.6501(6) 0.6992(5) -1.1384(5) 0.040(2) Uani 1 1 d .
H4A H -0.6560 0.7348 -1.0924 0.048 Uiso 1 1 calc R
C55 C -0.4387(6) 0.6269(6) -1.4450(5) 0.043(2) Uani 1 1 d .
H55A H -0.4685 0.6006 -1.4932 0.052 Uiso 1 1 calc R
C57 C -0.9017(6) 0.7818(6) -1.4235(5) 0.046(2) Uani 1 1 d .
H57A H -0.8699 0.7983 -1.4606 0.056 Uiso 1 1 calc R
C59 C -0.7151(6) 0.5510(6) -1.5907(5) 0.040(2) Uani 1 1 d .
H59A H -0.7137 0.5151 -1.6375 0.047 Uiso 1 1 calc R
C61 C -0.2524(6) 0.3909(6) -1.2217(5) 0.043(2) Uani 1 1 d .
H61A H -0.2569 0.3308 -1.2298 0.051 Uiso 1 1 calc R
C62 C -0.1673(6) 0.4318(7) -1.2096(5) 0.049(2) Uani 1 1 d .
H62A H -0.1140 0.3994 -1.2097 0.059 Uiso 1 1 calc R
C63 C -0.3749(7) 0.6948(7) -1.4393(6) 0.055(3) Uani 1 1 d .
H63A H -0.3612 0.7125 -1.4838 0.066 Uiso 1 1 calc R
C64 C -0.9960(7) 0.7942(7) -1.4297(7) 0.060(3) Uani 1 1 d .
H64A H -1.0263 0.8215 -1.4687 0.072 Uiso 1 1 calc R
C65 C -0.9365(6) 0.4866(7) -1.3672(6) 0.053(3) Uani 1 1 d .
H65A H -0.9851 0.5249 -1.3685 0.064 Uiso 1 1 calc R
C67 C -0.8600(7) 0.3669(6) -1.4272(5) 0.051(2) Uani 1 1 d .
H67A H -0.8556 0.3251 -1.4698 0.061 Uiso 1 1 calc R
C69 C -0.1599(6) 0.5211(7) -1.1972(6) 0.053(2) Uani 1 1 d .
H69A H -0.1016 0.5481 -1.1886 0.063 Uiso 1 1 calc R
C71 C -0.9326(7) 0.4226(6) -1.4294(5) 0.048(2) Uani 1 1 d .
H71A H -0.9786 0.4171 -1.4724 0.058 Uiso 1 1 calc R
C72 C -0.4286(8) 0.8310(6) -1.0827(6) 0.061(3) Uani 1 1 d .
H72A H -0.4533 0.8848 -1.0875 0.073 Uiso 1 1 calc R
C74 C -0.9038(7) 0.7203(7) -1.3114(6) 0.057(3) Uani 1 1 d .
H74A H -0.8731 0.6962 -1.2705 0.069 Uiso 1 1 calc R
C75 C -1.0440(8) 0.7664(8) -1.3788(9) 0.075(4) Uani 1 1 d .
H75A H -1.1080 0.7719 -1.3841 0.091 Uiso 1 1 calc R
C77 C -0.3835(11) 0.8169(7) -1.0119(7) 0.084(4) Uani 1 1 d .
H77A H -0.3754 0.8610 -0.9695 0.101 Uiso 1 1 calc R
C79 C -0.6750(13) 0.1509(6) -1.1980(7) 0.084(5) Uani 1 1 d .
H79A H -0.6691 0.0931 -1.1924 0.101 Uiso 1 1 calc R
C81 C -0.6098(10) 0.2891(6) -1.2060(7) 0.077(4) Uani 1 1 d .
H81A H -0.5573 0.3221 -1.2076 0.092 Uiso 1 1 calc R
C84 C -0.9982(8) 0.7302(8) -1.3195(8) 0.072(3) Uani 1 1 d .
H84A H -1.0314 0.7120 -1.2841 0.087 Uiso 1 1 calc R
C87 C -0.3508(10) 0.7355(8) -1.0059(6) 0.081(4) Uani 1 1 d .
H87A H -0.3226 0.7240 -0.9583 0.097 Uiso 1 1 calc R
C89 C -0.6014(12) 0.1991(7) -1.2023(9) 0.108(6) Uani 1 1 d .
H89A H -0.5439 0.1739 -1.2029 0.130 Uiso 1 1 calc R
C90 C -0.7562(14) 0.1871(9) -1.2018(11) 0.131(8) Uani 1 1 d .
H90A H -0.8083 0.1530 -1.2015 0.158 Uiso 1 1 calc R
C92 C -0.7673(9) 0.2724(9) -1.2062(10) 0.116(7) Uani 1 1 d .
H92A H -0.8264 0.2950 -1.2085 0.139 Uiso 1 1 calc R
C6 C -0.5068(5) 0.4679(6) -1.1286(4) 0.0310(18) Uani 1 1 d .
C446 C 0.7455(6) -0.0886(5) -0.4678(5) 0.0346(18) Uani 1 1 d .
H44B H 0.7012 -0.1044 -0.4398 0.042 Uiso 1 1 calc R
C311 C -0.6661(6) 0.8265(5) -1.3531(4) 0.0318(18) Uani 1 1 d .
C441 C 0.7965(5) -0.0094(5) -0.4409(5) 0.0323(17) Uani 1 1 d .
C211 C -0.7744(6) 0.4712(6) -1.1314(5) 0.041(2) Uani 1 1 d U
C445 C 0.7594(6) -0.1437(5) -0.5346(5) 0.040(2) Uani 1 1 d .
H44C H 0.7227 -0.1938 -0.5513 0.048 Uiso 1 1 calc R
C442 C 0.8641(5) 0.0068(5) -0.4852(5) 0.0361(19) Uani 1 1 d .
H44D H 0.9008 0.0570 -0.4692 0.043 Uiso 1 1 calc R
C314 C -0.5577(7) 0.9743(5) -1.3396(5) 0.045(2) Uani 1 1 d .
H31B H -0.5214 1.0244 -1.3340 0.054 Uiso 1 1 calc R
O1 O -0.4700(6) 0.4527(5) -1.0796(5) 0.073(2) Uani 1 1 d .
C411 C 0.8540(5) 0.1333(5) -0.3396(5) 0.0323(18) Uani 1 1 d .
C443 C 0.8800(6) -0.0479(5) -0.5520(5) 0.039(2) Uani 1 1 d .
H44E H 0.9250 -0.0331 -0.5797 0.047 Uiso 1 1 calc R
C315 C -0.5153(6) 0.8957(5) -1.3351(5) 0.043(2) Uani 1 1 d .
H31C H -0.4510 0.8928 -1.3276 0.052 Uiso 1 1 calc R
C216 C -0.7256(6) 0.5036(5) -1.0601(5) 0.0395(19) Uani 1 1 d U
H21A H -0.6616 0.5113 -1.0544 0.047 Uiso 1 1 calc R
C421 C 0.7811(6) -0.0061(5) -0.2940(5) 0.039(2) Uani 1 1 d .
C435 C 0.5264(6) 0.1260(6) -0.4513(6) 0.043(2) Uani 1 1 d .
H43A H 0.4842 0.1129 -0.4966 0.052 Uiso 1 1 calc R
C444 C 0.8278(6) -0.1247(6) -0.5767(5) 0.043(2) Uani 1 1 d .
H44F H 0.8384 -0.1625 -0.6203 0.051 Uiso 1 1 calc R
C316 C -0.5703(6) 0.8214(5) -1.3420(5) 0.039(2) Uani 1 1 d .
H31D H -0.5428 0.7683 -1.3391 0.047 Uiso 1 1 calc R
C431 C 0.6750(5) 0.0991(5) -0.3758(5) 0.0299(17) Uani 1 1 d .
C434 C 0.5068(6) 0.1890(5) -0.3921(6) 0.046(2) Uani 1 1 d .
H43B H 0.4518 0.2188 -0.3975 0.055 Uiso 1 1 calc R
C436 C 0.6093(6) 0.0826(5) -0.4426(5) 0.0360(19) Uani 1 1 d .
H43C H 0.6215 0.0408 -0.4829 0.043 Uiso 1 1 calc R
C312 C -0.7062(6) 0.9056(5) -1.3589(5) 0.041(2) Uani 1 1 d .
H31E H -0.7705 0.9091 -1.3674 0.049 Uiso 1 1 calc R
C432 C 0.6506(6) 0.1619(5) -0.3176(5) 0.042(2) Uani 1 1 d .
H43D H 0.6908 0.1743 -0.2712 0.050 Uiso 1 1 calc R
C313 C -0.6519(7) 0.9787(5) -1.3521(6) 0.047(2) Uani 1 1 d .
H31F H -0.6794 1.0315 -1.3561 0.056 Uiso 1 1 calc R
C422 C 0.7124(7) -0.0097(6) -0.2480(5) 0.048(2) Uani 1 1 d .
H42B H 0.6597 0.0226 -0.2570 0.058 Uiso 1 1 calc R
C416 C 0.8480(6) 0.2015(5) -0.3789(5) 0.044(2) Uani 1 1 d .
H41A H 0.7978 0.2013 -0.4181 0.053 Uiso 1 1 calc R
C433 C 0.5691(6) 0.2064(5) -0.3264(6) 0.046(2) Uani 1 1 d .
H43E H 0.5568 0.2489 -0.2867 0.056 Uiso 1 1 calc R
B1 B 0.7763(6) 0.0532(6) -0.3625(5) 0.032(2) Uani 1 1 d .
C414 C 0.9843(7) 0.2740(6) -0.3077(6) 0.056(3) Uani 1 1 d .
H41B H 1.0287 0.3186 -0.2989 0.067 Uiso 1 1 calc R
C415 C 0.9099(6) 0.2700(6) -0.3653(6) 0.048(2) Uani 1 1 d .
H41C H 0.9015 0.3138 -0.3951 0.057 Uiso 1 1 calc R
C215 C -0.7705(8) 0.5251(7) -0.9962(6) 0.061(3) Uani 1 1 d U
H21B H -0.7360 0.5468 -0.9485 0.073 Uiso 1 1 calc R
C426 C 0.8571(8) -0.0579(6) -0.2780(6) 0.058(3) Uani 1 1 d .
H42C H 0.9044 -0.0600 -0.3078 0.070 Uiso 1 1 calc R
C412 C 0.9265(8) 0.1388(8) -0.2802(8) 0.084(4) Uani 1 1 d .
H41D H 0.9345 0.0954 -0.2499 0.100 Uiso 1 1 calc R
C425 C 0.8636(10) -0.1078(7) -0.2171(7) 0.075(4) Uani 1 1 d .
H42D H 0.9155 -0.1410 -0.2074 0.091 Uiso 1 1 calc R
C424 C 0.7944(10) -0.1074(7) -0.1727(6) 0.066(3) Uani 1 1 d .
H42E H 0.7992 -0.1390 -0.1324 0.080 Uiso 1 1 calc R
C423 C 0.7190(9) -0.0598(7) -0.1891(7) 0.068(3) Uani 1 1 d .
H42F H 0.6706 -0.0603 -0.1607 0.082 Uiso 1 1 calc R
C413 C 0.9907(9) 0.2120(9) -0.2646(8) 0.099(5) Uani 1 1 d .
H41E H 1.0384 0.2158 -0.2230 0.119 Uiso 1 1 calc R
C214 C -0.8616(9) 0.5148(14) -1.0026(7) 0.122(6) Uani 1 1 d U
H21C H -0.8923 0.5335 -0.9612 0.146 Uiso 1 1 calc R
C212 C -0.8675(8) 0.4566(13) -1.1376(7) 0.120(6) Uani 1 1 d U
H21D H -0.9017 0.4341 -1.1852 0.144 Uiso 1 1 calc R
C213 C -0.9111(11) 0.4746(13) -1.0747(9) 0.122(5) Uani 1 1 d U
H21E H -0.9738 0.4604 -1.0789 0.147 Uiso 1 1 calc R
O1A O -0.6640(12) 0.7508(6) -0.9164(5) 0.174(7) Uani 1 1 d .
H1AA H -0.7071 0.7871 -0.9187 0.208 Uiso 1 1 d R
H1AB H -0.6143 0.7745 -0.9235 0.208 Uiso 1 1 d R
O1B O -0.8655(9) -0.0434(6) -1.2022(9) 0.160(6) Uani 1 1 d .
H1BA H -0.8161 -0.0396 -1.1747 0.192 Uiso 1 1 d R
H1BB H -0.9000 0.0067 -1.1783 0.192 Uiso 1 1 d R
O1C O -0.6105(11) 0.9074(6) -0.9569(8) 0.170(7) Uani 1 1 d .
H1CA H -0.6677 0.8974 -0.9747 0.204 Uiso 1 1 d R
H1CB H -0.5786 0.8842 -0.9905 0.204 Uiso 1 1 d R

loop_
_atom_site_aniso_label
_atom_site_aniso_U_11
_atom_site_aniso_U_22
_atom_site_aniso_U_33
_atom_site_aniso_U_23
_atom_site_aniso_U_13
_atom_site_aniso_U_12
Os1 0.02958(18) 0.02087(16) 0.02133(17) 0.00594(11) 0.00455(12) 0.00100(11)
P2 0.0328(11) 0.0247(9) 0.0222(10) 0.0085(7) 0.0017(8) -0.0015(8)
P1 0.0365(11) 0.0262(10) 0.0216(10) 0.0059(7) 0.0002(8) -0.0050(8)
Cl1 0.0435(11) 0.0299(9) 0.0306(10) 0.0022(8) 0.0098(9) -0.0012(8)
P3 0.0335(11) 0.0250(10) 0.0268(10) 0.0089(8) 0.0023(9) 0.0050(8)
C1 0.028(4) 0.024(4) 0.021(4) 0.000(3) 0.003(3) -0.004(3)
C5 0.037(5) 0.038(4) 0.031(4) 0.005(3) 0.016(4) -0.003(4)
C2 0.030(4) 0.034(4) 0.023(4) 0.008(3) 0.002(3) 0.002(3)
C10 0.027(4) 0.029(4) 0.029(4) 0.009(3) 0.008(3) 0.006(3)
C11 0.033(4) 0.025(4) 0.022(4) 0.010(3) 0.000(3) 0.000(3)
C14 0.055(6) 0.047(5) 0.023(4) 0.006(4) -0.002(4) -0.003(4)
C15 0.034(4) 0.030(4) 0.025(4) 0.009(3) -0.001(3) -0.011(3)
C19 0.032(4) 0.037(4) 0.024(4) 0.010(3) 0.001(3) 0.005(3)
C22 0.037(5) 0.038(4) 0.034(5) 0.013(3) -0.001(4) 0.006(4)
C23 0.032(4) 0.038(4) 0.041(5) 0.003(4) 0.003(4) 0.011(4)
C3 0.056(6) 0.041(5) 0.035(5) 0.007(4) 0.007(4) 0.019(4)
C25 0.040(5) 0.041(5) 0.033(5) 0.011(4) 0.003(4) -0.007(4)
C26 0.038(5) 0.034(4) 0.036(5) 0.005(3) 0.008(4) -0.007(4)
C29 0.100(9) 0.041(5) 0.032(5) -0.001(4) -0.002(5) 0.008(5)
C30 0.072(7) 0.028(4) 0.024(4) 0.013(3) -0.012(4) -0.013(4)
C31 0.054(6) 0.028(4) 0.045(5) 0.000(4) 0.014(4) -0.003(4)
C32 0.031(4) 0.037(4) 0.047(5) 0.019(4) 0.007(4) 0.001(4)
C34 0.038(5) 0.061(6) 0.057(6) 0.032(5) 0.012(5) 0.001(4)
C36 0.033(4) 0.043(5) 0.026(4) 0.006(3) 0.006(3) 0.005(4)
C37 0.047(5) 0.038(4) 0.028(4) 0.012(3) 0.006(4) 0.000(4)
C42 0.059(6) 0.029(4) 0.036(5) 0.004(4) 0.004(4) -0.007(4)
C44 0.036(5) 0.056(6) 0.042(5) 0.014(4) -0.002(4) -0.005(4)
C45 0.038(5) 0.045(5) 0.040(5) 0.001(4) 0.001(4) -0.001(4)
C48 0.046(5) 0.057(6) 0.031(5) 0.010(4) 0.013(4) -0.002(4)
C4 0.052(5) 0.035(4) 0.030(5) 0.000(3) 0.004(4) 0.007(4)
C55 0.046(5) 0.056(5) 0.031(5) 0.017(4) 0.006(4) 0.015(4)
C57 0.043(5) 0.051(5) 0.044(5) 0.011(4) -0.001(4) 0.005(4)
C59 0.039(5) 0.055(5) 0.025(4) 0.005(4) 0.005(4) 0.013(4)
C61 0.047(5) 0.040(5) 0.037(5) 0.000(4) 0.002(4) 0.013(4)
C62 0.036(5) 0.071(7) 0.040(5) 0.008(5) 0.003(4) 0.021(5)
C63 0.058(6) 0.071(7) 0.054(6) 0.045(5) 0.025(5) 0.019(5)
C64 0.045(6) 0.054(6) 0.069(7) 0.001(5) -0.022(5) 0.004(5)
C65 0.033(5) 0.063(6) 0.064(7) 0.020(5) -0.004(5) 0.006(4)
C67 0.059(6) 0.061(6) 0.025(5) 0.005(4) -0.011(4) -0.014(5)
C69 0.033(5) 0.064(6) 0.059(7) 0.018(5) -0.006(5) 0.000(4)
C71 0.045(5) 0.059(6) 0.038(5) 0.019(4) -0.015(4) -0.017(5)
C72 0.088(8) 0.036(5) 0.062(7) 0.005(5) 0.027(6) -0.005(5)
C74 0.054(6) 0.060(6) 0.061(7) 0.017(5) 0.012(5) 0.014(5)
C75 0.041(6) 0.068(7) 0.108(11) -0.007(7) 0.004(7) 0.010(6)
C77 0.142(13) 0.042(6) 0.061(8) -0.019(5) 0.021(8) -0.018(7)
C79 0.187(16) 0.022(5) 0.048(7) 0.005(4) 0.030(9) -0.014(7)
C81 0.119(11) 0.032(5) 0.102(10) 0.026(5) 0.071(9) 0.014(6)
C84 0.049(7) 0.080(8) 0.091(10) 0.014(7) 0.022(7) 0.013(6)
C87 0.130(12) 0.070(8) 0.033(6) -0.003(5) -0.006(7) 0.005(8)
C89 0.178(15) 0.034(6) 0.150(14) 0.030(7) 0.127(13) 0.035(8)
C90 0.148(16) 0.060(9) 0.167(17) 0.058(10) -0.075(13) -0.065(10)
C92 0.074(9) 0.084(9) 0.187(17) 0.092(10) -0.064(10) -0.042(7)
C6 0.018(4) 0.064(6) 0.014(4) 0.011(4) 0.005(3) -0.002(4)
C446 0.035(4) 0.030(4) 0.042(5) 0.013(3) 0.009(4) 0.001(3)
C311 0.042(5) 0.023(4) 0.031(4) 0.008(3) 0.003(4) 0.005(3)
C441 0.028(4) 0.031(4) 0.039(5) 0.011(3) 0.004(4) 0.002(3)
C211 0.029(4) 0.067(6) 0.027(4) 0.014(4) 0.001(3) -0.007(4)
C445 0.038(5) 0.027(4) 0.052(6) 0.005(4) -0.003(4) 0.001(4)
C442 0.026(4) 0.036(4) 0.049(5) 0.017(4) 0.004(4) 0.001(3)
C314 0.065(6) 0.025(4) 0.048(6) 0.010(4) 0.008(5) -0.010(4)
O1 0.070(5) 0.076(5) 0.088(7) 0.037(5) 0.033(5) 0.013(4)
C411 0.034(4) 0.029(4) 0.033(4) 0.006(3) 0.002(4) -0.001(3)
C443 0.028(4) 0.049(5) 0.045(5) 0.016(4) 0.011(4) 0.010(4)
C315 0.036(5) 0.033(5) 0.060(6) 0.010(4) 0.003(4) -0.007(4)
C216 0.039(4) 0.050(5) 0.030(4) 0.009(4) 0.001(3) -0.001(4)
C421 0.052(5) 0.029(4) 0.035(5) 0.009(3) 0.001(4) -0.009(4)
C435 0.039(5) 0.043(5) 0.051(6) 0.021(4) 0.005(4) -0.005(4)
C444 0.045(5) 0.046(5) 0.039(5) 0.010(4) 0.007(4) 0.018(4)
C316 0.042(5) 0.029(4) 0.047(5) 0.011(4) 0.004(4) 0.005(4)
C431 0.029(4) 0.023(4) 0.038(5) 0.005(3) 0.006(4) -0.008(3)
C434 0.039(5) 0.036(5) 0.067(7) 0.015(4) 0.014(5) 0.006(4)
C436 0.034(4) 0.032(4) 0.045(5) 0.011(4) 0.010(4) 0.004(3)
C312 0.043(5) 0.033(4) 0.041(5) 0.003(4) -0.004(4) 0.005(4)
C432 0.046(5) 0.034(4) 0.045(5) 0.003(4) 0.009(4) -0.008(4)
C313 0.060(6) 0.024(4) 0.055(6) 0.006(4) 0.007(5) 0.008(4)
C422 0.053(6) 0.041(5) 0.052(6) 0.013(4) 0.008(5) -0.004(4)
C416 0.035(5) 0.043(5) 0.053(6) 0.019(4) -0.009(4) -0.009(4)
C433 0.041(5) 0.030(4) 0.069(7) -0.001(4) 0.020(5) -0.001(4)
B1 0.034(5) 0.026(4) 0.036(5) 0.008(4) 0.002(4) -0.009(4)
C414 0.058(6) 0.050(6) 0.060(7) 0.016(5) -0.001(5) -0.023(5)
C415 0.047(5) 0.039(5) 0.060(6) 0.013(4) 0.009(5) -0.005(4)
C215 0.066(5) 0.091(7) 0.027(4) 0.017(5) 0.007(4) 0.025(6)
C426 0.080(8) 0.052(6) 0.048(6) 0.025(5) 0.004(5) 0.008(5)
C412 0.065(7) 0.077(8) 0.103(10) 0.052(7) -0.042(7) -0.034(6)
C425 0.112(10) 0.052(6) 0.063(8) 0.025(5) -0.004(7) 0.019(6)
C424 0.104(10) 0.055(6) 0.041(6) 0.015(5) 0.008(6) -0.014(7)
C423 0.093(9) 0.058(7) 0.062(7) 0.025(6) 0.026(7) -0.010(6)
C413 0.071(8) 0.116(11) 0.102(11) 0.051(9) -0.051(8) -0.051(8)
C214 0.055(6) 0.286(18) 0.035(5) 0.045(8) 0.015(5) 0.046(9)
C212 0.046(6) 0.267(17) 0.038(6) 0.013(8) -0.002(5) -0.041(9)
C213 0.073(6) 0.208(10) 0.088(7) 0.017(7) 0.028(5) -0.008(7)
O1A 0.42(2) 0.064(6) 0.033(5) 0.007(4) 0.014(8) -0.053(9)
O1B 0.131(10) 0.075(7) 0.266(17) -0.029(9) 0.065(11) -0.039(7)
O1C 0.246(16) 0.061(6) 0.233(15) -0.003(7) 0.162(14) 0.034(8)

loop_
_atom_type_symbol
_atom_type_description
_atom_type_scat_dispersion_real
_atom_type_scat_dispersion_imag
_atom_type_scat_source
C C 0.0033 0.0016 'International Tables Vol C Tables 4.2.6.8 and 6.1.1.4'
H H 0.0000 0.0000 'International Tables Vol C Tables 4.2.6.8 and 6.1.1.4'
B B 0.0013 0.0007 'International Tables Vol C Tables 4.2.6.8 and 6.1.1.4'
Cl Cl 0.1484 0.1585 'International Tables Vol C Tables 4.2.6.8 and 6.1.1.4'
O O 0.0106 0.0060 'International Tables Vol C Tables 4.2.6.8 and 6.1.1.4'
Os Os -1.2165 7.6030 'International Tables Vol C Tables 4.2.6.8 and 6.1.1.4'
P P 0.1023 0.0942 'International Tables Vol C Tables 4.2.6.8 and 6.1.1.4'

loop_
_geom_angle_atom_site_label_1
_geom_angle_atom_site_label_2
_geom_angle_atom_site_label_3
_geom_angle
C5 Os1 C6 90.7(3)
C5 Os1 C1 86.1(3)
C6 Os1 C1 176.8(3)
C5 Os1 P1 96.7(2)
C6 Os1 P1 89.1(2)
C1 Os1 P1 91.39(19)
C5 Os1 P2 91.8(2)
C6 Os1 P2 88.1(2)
C1 Os1 P2 91.96(19)
P1 Os1 P2 171.07(7)
C5 Os1 Cl1 170.9(3)
C6 Os1 Cl1 98.4(2)
C1 Os1 Cl1 84.9(2)
P1 Os1 Cl1 82.85(7)
P2 Os1 Cl1 89.21(6)
C26 P2 C19 103.7(4)
C26 P2 C10 105.8(4)
C19 P2 C10 99.8(3)
C26 P2 Os1 108.7(3)
C19 P2 Os1 116.9(3)
C10 P2 Os1 120.2(2)
C30 P1 C211 100.8(4)
C30 P1 C15 102.5(4)
C211 P1 C15 105.0(4)
C30 P1 Os1 116.2(3)
C211 P1 Os1 115.7(3)
C15 P1 Os1 114.8(2)
C11 P3 C2 110.7(3)
C11 P3 C23 105.7(4)
C2 P3 C23 112.0(4)
C11 P3 C311 110.0(4)
C2 P3 C311 107.4(4)
C23 P3 C311 111.0(4)
C2 C1 Os1 130.2(6)
C2 C1 H1A 114.9
Os1 C1 H1A 114.9
C4 C5 Os1 133.4(7)
C4 C5 H5A 113.3
Os1 C5 H5A 113.3
C1 C2 C3 122.8(7)
C1 C2 P3 121.6(6)
C3 C2 P3 115.4(6)
C22 C10 C32 120.1(7)
C22 C10 P2 119.4(6)
C32 C10 P2 120.2(6)
C25 C11 C37 119.6(7)
C25 C11 P3 122.8(6)
C37 C11 P3 117.6(6)
C15 C14 C67 120.1(9)
C15 C14 H14A 120.0
C67 C14 H14A 120.0
C14 C15 C45 118.9(8)
C14 C15 P1 119.5(7)
C45 C15 P1 121.6(6)
C36 C19 C44 119.6(8)
C36 C19 P2 121.8(6)
C44 C19 P2 118.3(6)
C10 C22 C55 118.7(8)
C10 C22 H22A 120.6
C55 C22 H22A 120.6
C57 C23 C74 118.0(9)
C57 C23 P3 120.9(7)
C74 C23 P3 120.9(7)
C4 C3 C2 123.4(8)
C4 C3 H3A 118.3
C2 C3 H3A 118.3
C11 C25 C48 120.1(7)
C11 C25 H25A 120.0
C48 C25 H25A 120.0
C29 C26 C31 119.0(8)
C29 C26 P2 119.2(7)
C31 C26 P2 121.3(7)
C26 C29 C87 119.8(10)
C26 C29 H29A 120.1
C87 C29 H29A 120.1
C81 C30 C92 116.0(10)
C81 C30 P1 124.8(7)
C92 C30 P1 119.1(9)
C72 C31 C26 120.7(9)
C72 C31 H31A 119.6
C26 C31 H31A 119.6
C34 C32 C10 120.2(8)
C34 C32 H32A 119.9
C10 C32 H32A 119.9
C63 C34 C32 119.8(9)
C63 C34 H34A 120.1
C32 C34 H34A 120.1
C19 C36 C61 120.2(8)
C19 C36 H36A 119.9
C61 C36 H36A 119.9
C42 C37 C11 119.7(8)
C42 C37 H37A 120.2
C11 C37 H37A 120.2
C37 C42 C59 120.8(8)
C37 C42 H42A 119.6
C59 C42 H42A 119.6
C69 C44 C19 118.9(9)
C69 C44 H44A 120.5
C19 C44 H44A 120.5
C65 C45 C15 120.4(8)
C65 C45 H45A 119.8
C15 C45 H45A 119.8
C59 C48 C25 120.4(8)
C59 C48 H48A 119.8
C25 C48 H48A 119.8
C3 C4 C5 124.0(8)
C3 C4 H4A 118.0
C5 C4 H4A 118.0
C63 C55 C22 120.3(9)
C63 C55 H55A 119.9
C22 C55 H55A 119.9
C23 C57 C64 122.2(10)
C23 C57 H57A 118.9
C64 C57 H57A 118.9
C48 C59 C42 119.5(8)
C48 C59 H59A 120.2
C42 C59 H59A 120.2
C62 C61 C36 119.9(8)
C62 C61 H61A 120.0
C36 C61 H61A 120.0
C61 C62 C69 120.4(9)
C61 C62 H62A 119.8
C69 C62 H62A 119.8
C34 C63 C55 120.7(8)
C34 C63 H63A 119.6
C55 C63 H63A 119.6
C75 C64 C57 119.6(11)
C75 C64 H64A 120.2
C57 C64 H64A 120.2
C45 C65 C71 120.6(9)
C45 C65 H65A 119.7
C71 C65 H65A 119.7
C71 C67 C14 120.6(9)
C71 C67 H67A 119.7
C14 C67 H67A 119.7
C62 C69 C44 121.0(9)
C62 C69 H69A 119.5
C44 C69 H69A 119.5
C67 C71 C65 119.2(8)
C67 C71 H71A 120.4
C65 C71 H71A 120.4
C31 C72 C77 121.2(10)
C31 C72 H72A 119.4
C77 C72 H72A 119.4
C84 C74 C23 119.4(11)
C84 C74 H74A 120.3
C23 C74 H74A 120.3
C64 C75 C84 119.8(11)
C64 C75 H75A 120.1
C84 C75 H75A 120.1
C87 C77 C72 118.0(10)
C87 C77 H77A 121.0
C72 C77 H77A 121.0
C90 C79 C89 118.2(11)
C90 C79 H79A 120.9
C89 C79 H79A 120.9
C30 C81 C89 121.0(12)
C30 C81 H81A 119.5
C89 C81 H81A 119.5
C75 C84 C74 121.0(12)
C75 C84 H84A 119.5
C74 C84 H84A 119.5
C77 C87 C29 121.3(11)
C77 C87 H87A 119.4
C29 C87 H87A 119.4
C79 C89 C81 120.7(14)
C79 C89 H89A 119.7
C81 C89 H89A 119.7
C79 C90 C92 122.8(14)
C79 C90 H90A 118.6
C92 C90 H90A 118.6
C90 C92 C30 121.1(15)
C90 C92 H92A 119.5
C30 C92 H92A 119.5
O1 C6 Os1 165.7(9)
C445 C446 C441 122.5(7)
C445 C446 H44B 118.8
C441 C446 H44B 118.8
C312 C311 C316 119.5(7)
C312 C311 P3 123.5(7)
C316 C311 P3 116.9(6)
C442 C441 C446 114.5(7)
C442 C441 B1 125.3(7)
C446 C441 B1 120.2(7)
C212 C211 C216 118.3(9)
C212 C211 P1 122.5(8)
C216 C211 P1 119.0(6)
C446 C445 C444 120.8(8)
C446 C445 H44C 119.6
C444 C445 H44C 119.6
C443 C442 C441 124.1(7)
C443 C442 H44D 118.0
C441 C442 H44D 118.0
C313 C314 C315 120.7(8)
C313 C314 H31B 119.6
C315 C314 H31B 119.6
C416 C411 C412 115.1(8)
C416 C411 B1 120.8(7)
C412 C411 B1 124.1(8)
C444 C443 C442 119.6(8)
C444 C443 H44E 120.2
C442 C443 H44E 120.2
C314 C315 C316 119.2(8)
C314 C315 H31C 120.4
C316 C315 H31C 120.4
C211 C216 C215 121.2(9)
C211 C216 H21A 119.4
C215 C216 H21A 119.4
C422 C421 C426 114.9(8)
C422 C421 B1 124.3(8)
C426 C421 B1 120.8(8)
C434 C435 C436 119.8(9)
C434 C435 H43A 120.1
C436 C435 H43A 120.1
C443 C444 C445 118.5(8)
C443 C444 H44F 120.7
C445 C444 H44F 120.7
C311 C316 C315 119.9(8)
C311 C316 H31D 120.1
C315 C316 H31D 120.1
C436 C431 C432 114.9(7)
C436 C431 B1 125.6(7)
C432 C431 B1 119.5(7)
C433 C434 C435 119.0(9)
C433 C434 H43B 120.5
C435 C434 H43B 120.5
C435 C436 C431 122.7(8)
C435 C436 H43C 118.6
C431 C436 H43C 118.6
C313 C312 C311 120.4(8)
C313 C312 H31E 119.8
C311 C312 H31E 119.8
C433 C432 C431 122.7(9)
C433 C432 H43D 118.7
C431 C432 H43D 118.7
C314 C313 C312 120.3(8)
C314 C313 H31F 119.9
C312 C313 H31F 119.9
C421 C422 C423 123.1(10)
C421 C422 H42B 118.4
C423 C422 H42B 118.4
C411 C416 C415 125.2(8)
C411 C416 H41A 117.4
C415 C416 H41A 117.4
C434 C433 C432 121.0(9)
C434 C433 H43E 119.5
C432 C433 H43E 119.5
C441 B1 C421 107.9(6)
C441 B1 C431 111.7(7)
C421 B1 C431 110.9(7)
C441 B1 C411 109.3(7)
C421 B1 C411 111.5(7)
C431 B1 C411 105.7(6)
C413 C414 C415 117.6(9)
C413 C414 H41B 121.2
C415 C414 H41B 121.2
C414 C415 C416 119.8(9)
C414 C415 H41C 120.1
C416 C415 H41C 120.1
C214 C215 C216 120.7(11)
C214 C215 H21B 119.6
C216 C215 H21B 119.6
C421 C426 C425 121.4(11)
C421 C426 H42C 119.3
C425 C426 H42C 119.3
C411 C412 C413 119.8(10)
C411 C412 H41D 120.1
C413 C412 H41D 120.1
C424 C425 C426 121.0(12)
C424 C425 H42D 119.5
C426 C425 H42D 119.5
C423 C424 C425 118.2(11)
C423 C424 H42E 120.9
C425 C424 H42E 120.9
C424 C423 C422 121.3(11)
C424 C423 H42F 119.4
C422 C423 H42F 119.4
C414 C413 C412 122.5(10)
C414 C413 H41E 118.8
C412 C413 H41E 118.8
C215 C214 C213 118.2(12)
C215 C214 H21C 120.9
C213 C214 H21C 120.9
C211 C212 C213 120.7(12)
C211 C212 H21D 119.6
C213 C212 H21D 119.6
C212 C213 C214 120.5(14)
C212 C213 H21E 119.7
C214 C213 H21E 119.7
H1AA O1A H1AB 108.8
H1BA O1B H1BB 103.2
H1CA O1C H1CB 108.7

loop_
_geom_bond_atom_site_label_1
_geom_bond_atom_site_label_2
_geom_bond_distance
Os1 C5 1.929(8)
Os1 C6 2.018(9)
Os1 C1 2.080(7)
Os1 P1 2.4047(19)
Os1 P2 2.4071(19)
Os1 Cl1 2.4864(19)
P2 C26 1.820(8)
P2 C19 1.837(8)
P2 C10 1.838(8)
P1 C30 1.826(8)
P1 C211 1.832(9)
P1 C15 1.836(8)
P3 C11 1.792(8)
P3 C2 1.797(8)
P3 C23 1.803(8)
P3 C311 1.806(8)
C1 C2 1.361(10)
C1 H1A 0.9300
C5 C4 1.399(11)
C5 H5A 0.9300
C2 C3 1.443(11)
C10 C22 1.395(11)
C10 C32 1.407(11)
C11 C25 1.389(11)
C11 C37 1.396(11)
C14 C15 1.382(11)
C14 C67 1.385(12)
C14 H14A 0.9300
C15 C45 1.390(12)
C19 C36 1.394(11)
C19 C44 1.401(11)
C22 C55 1.401(12)
C22 H22A 0.9300
C23 C57 1.346(12)
C23 C74 1.404(13)
C3 C4 1.386(12)
C3 H3A 0.9300
C25 C48 1.392(12)
C25 H25A 0.9300
C26 C29 1.376(13)
C26 C31 1.383(12)
C29 C87 1.397(13)
C29 H29A 0.9300
C30 C81 1.331(15)
C30 C92 1.394(14)
C31 C72 1.373(13)
C31 H31A 0.9300
C32 C34 1.382(12)
C32 H32A 0.9300
C34 C63 1.375(14)
C34 H34A 0.9300
C36 C61 1.399(11)
C36 H36A 0.9300
C37 C42 1.377(11)
C37 H37A 0.9300
C42 C59 1.396(12)
C42 H42A 0.9300
C44 C69 1.394(13)
C44 H44A 0.9300
C45 C65 1.374(12)
C45 H45A 0.9300
C48 C59 1.372(12)
C48 H48A 0.9300
C4 H4A 0.9300
C55 C63 1.394(13)
C55 H55A 0.9300
C57 C64 1.380(14)
C57 H57A 0.9300
C59 H59A 0.9300
C61 C62 1.367(13)
C61 H61A 0.9300
C62 C69 1.382(13)
C62 H62A 0.9300
C63 H63A 0.9300
C64 C75 1.350(17)
C64 H64A 0.9300
C65 C71 1.377(14)
C65 H65A 0.9300
C67 C71 1.375(14)
C67 H67A 0.9300
C69 H69A 0.9300
C71 H71A 0.9300
C72 C77 1.382(17)
C72 H72A 0.9300
C74 C84 1.376(15)
C74 H74A 0.9300
C75 C84 1.364(17)
C75 H75A 0.9300
C77 C87 1.378(17)
C77 H77A 0.9300
C79 C90 1.31(2)
C79 C89 1.331(19)
C79 H79A 0.9300
C81 C89 1.428(14)
C81 H81A 0.9300
C84 H84A 0.9300
C87 H87A 0.9300
C89 H89A 0.9300
C90 C92 1.361(19)
C90 H90A 0.9300
C92 H92A 0.9300
C6 O1 1.016(10)
C446 C445 1.394(12)
C446 C441 1.421(11)
C446 H44B 0.9300
C311 C312 1.385(11)
C311 C316 1.387(12)
C441 C442 1.401(11)
C441 B1 1.639(12)
C211 C212 1.361(14)
C211 C216 1.374(11)
C445 C444 1.396(12)
C445 H44C 0.9300
C442 C443 1.400(12)
C442 H44D 0.9300
C314 C313 1.362(13)
C314 C315 1.388(12)
C314 H31B 0.9300
C411 C416 1.366(11)
C411 C412 1.369(13)
C411 B1 1.647(11)
C443 C444 1.394(12)
C443 H44E 0.9300
C315 C316 1.391(11)
C315 H31C 0.9300
C216 C215 1.394(13)
C216 H21A 0.9300
C421 C422 1.395(13)
C421 C426 1.397(14)
C421 B1 1.643(12)
C435 C434 1.386(13)
C435 C436 1.391(12)
C435 H43A 0.9300
C444 H44F 0.9300
C316 H31D 0.9300
C431 C436 1.396(11)
C431 C432 1.398(11)
C431 B1 1.647(12)
C434 C433 1.356(13)
C434 H43B 0.9300
C436 H43C 0.9300
C312 C313 1.370(12)
C312 H31E 0.9300
C432 C433 1.381(13)
C432 H43D 0.9300
C313 H31F 0.9300
C422 C423 1.401(14)
C422 H42B 0.9300
C416 C415 1.369(11)
C416 H41A 0.9300
C433 H43E 0.9300
C414 C413 1.328(15)
C414 C415 1.368(13)
C414 H41B 0.9300
C415 H41C 0.9300
C215 C214 1.323(16)
C215 H21B 0.9300
C426 C425 1.428(14)
C426 H42C 0.9300
C412 C413 1.443(15)
C412 H41D 0.9300
C425 C424 1.376(17)
C425 H42D 0.9300
C424 C423 1.352(17)
C424 H42E 0.9300
C423 H42F 0.9300
C413 H41E 0.9300
C214 C213 1.42(2)
C214 H21C 0.9300
C212 C213 1.363(19)
C212 H21D 0.9300
C213 H21E 0.9300
O1A H1AA 0.8501
O1A H1AB 0.8499
O1B H1BA 0.8022
O1B H1BB 1.0063
O1C H1CA 0.8500
O1C H1CB 0.8499

loop_
_geom_torsion_atom_site_label_1
_geom_torsion_atom_site_label_2
_geom_torsion_atom_site_label_3
_geom_torsion_atom_site_label_4
_geom_torsion
C5 Os1 P2 C26 11.6(4)
C6 Os1 P2 C26 -79.0(4)
C1 Os1 P2 C26 97.7(4)
P1 Os1 P2 C26 -150.3(5)
Cl1 Os1 P2 C26 -177.5(3)
C5 Os1 P2 C19 128.5(4)
C6 Os1 P2 C19 37.9(4)
C1 Os1 P2 C19 -145.4(3)
P1 Os1 P2 C19 -33.4(5)
Cl1 Os1 P2 C19 -60.6(3)
C5 Os1 P2 C10 -110.4(4)
C6 Os1 P2 C10 159.0(4)
C1 Os1 P2 C10 -24.3(3)
P1 Os1 P2 C10 87.7(5)
Cl1 Os1 P2 C10 60.5(3)
C5 Os1 P1 C30 -132.6(4)
C6 Os1 P1 C30 -42.1(4)
C1 Os1 P1 C30 141.1(4)
P2 Os1 P1 C30 29.2(6)
Cl1 Os1 P1 C30 56.5(3)
C5 Os1 P1 C211 -14.6(4)
C6 Os1 P1 C211 75.9(4)
C1 Os1 P1 C211 -100.9(4)
P2 Os1 P1 C211 147.1(5)
Cl1 Os1 P1 C211 174.5(3)
C5 Os1 P1 C15 107.9(4)
C6 Os1 P1 C15 -161.5(4)
C1 Os1 P1 C15 21.7(4)
P2 Os1 P1 C15 -90.3(5)
Cl1 Os1 P1 C15 -63.0(3)
C5 Os1 C1 C2 2.5(7)
C6 Os1 C1 C2 1(5)
P1 Os1 C1 C2 99.1(7)
P2 Os1 C1 C2 -89.2(7)
Cl1 Os1 C1 C2 -178.2(7)
C6 Os1 C5 C4 -179.8(8)
C1 Os1 C5 C4 0.3(8)
P1 Os1 C5 C4 -90.7(8)
P2 Os1 C5 C4 92.1(8)
Cl1 Os1 C5 C4 -4(2)
Os1 C1 C2 C3 -3.5(12)
Os1 C1 C2 P3 171.7(4)
C11 P3 C2 C1 2.7(8)
C23 P3 C2 C1 120.4(7)
C311 P3 C2 C1 -117.4(7)
C11 P3 C2 C3 178.3(6)
C23 P3 C2 C3 -64.0(7)
C311 P3 C2 C3 58.1(7)
C26 P2 C10 C22 -157.6(6)
C19 P2 C10 C22 95.0(7)
Os1 P2 C10 C22 -34.2(7)
C26 P2 C10 C32 28.5(7)
C19 P2 C10 C32 -78.9(7)
Os1 P2 C10 C32 151.9(5)
C2 P3 C11 C25 -117.5(7)
C23 P3 C11 C25 121.0(7)
C311 P3 C11 C25 1.1(8)
C2 P3 C11 C37 64.5(7)
C23 P3 C11 C37 -57.1(7)
C311 P3 C11 C37 -177.0(6)
C67 C14 C15 C45 -2.2(12)
C67 C14 C15 P1 178.8(7)
C30 P1 C15 C14 -38.1(7)
C211 P1 C15 C14 -143.1(7)
Os1 P1 C15 C14 88.8(6)
C30 P1 C15 C45 142.9(7)
C211 P1 C15 C45 38.0(8)
Os1 P1 C15 C45 -90.2(7)
C26 P2 C19 C36 139.8(7)
C10 P2 C19 C36 -111.1(7)
Os1 P2 C19 C36 20.2(7)
C26 P2 C19 C44 -46.5(7)
C10 P2 C19 C44 62.5(7)
Os1 P2 C19 C44 -166.2(6)
C32 C10 C22 C55 0.1(12)
P2 C10 C22 C55 -173.8(6)
C11 P3 C23 C57 -56.6(8)
C2 P3 C23 C57 -177.3(7)
C311 P3 C23 C57 62.6(8)
C11 P3 C23 C74 118.6(8)
C2 P3 C23 C74 -2.1(9)
C311 P3 C23 C74 -122.2(8)
C1 C2 C3 C4 1.2(14)
P3 C2 C3 C4 -174.3(7)
C37 C11 C25 C48 -0.1(12)
P3 C11 C25 C48 -178.1(7)
C19 P2 C26 C29 -39.3(8)
C10 P2 C26 C29 -143.8(8)
Os1 P2 C26 C29 85.8(8)
C19 P2 C26 C31 148.8(7)
C10 P2 C26 C31 44.3(8)
Os1 P2 C26 C31 -86.1(7)
C31 C26 C29 C87 1.2(16)
P2 C26 C29 C87 -170.9(10)
C211 P1 C30 C81 -128.6(10)
C15 P1 C30 C81 123.3(9)
Os1 P1 C30 C81 -2.7(10)
C211 P1 C30 C92 53.0(10)
C15 P1 C30 C92 -55.2(10)
Os1 P1 C30 C92 178.9(9)
C29 C26 C31 C72 -0.9(14)
P2 C26 C31 C72 171.0(7)
C22 C10 C32 C34 -0.8(12)
P2 C10 C32 C34 173.0(7)
C10 C32 C34 C63 0.3(14)
C44 C19 C36 C61 -0.2(12)
P2 C19 C36 C61 173.3(6)
C25 C11 C37 C42 0.2(12)
P3 C11 C37 C42 178.3(7)
C11 C37 C42 C59 -0.7(13)
C36 C19 C44 C69 -0.1(13)
P2 C19 C44 C69 -173.9(7)
C14 C15 C45 C65 4.1(13)
P1 C15 C45 C65 -176.9(7)
C11 C25 C48 C59 0.5(13)
C2 C3 C4 C5 1.5(15)
Os1 C5 C4 C3 -2.1(14)
C10 C22 C55 C63 1.1(13)
C74 C23 C57 C64 1.6(14)
P3 C23 C57 C64 176.9(7)
C25 C48 C59 C42 -1.0(13)
C37 C42 C59 C48 1.1(14)
C19 C36 C61 C62 0.2(13)
C36 C61 C62 C69 0.2(14)
C32 C34 C63 C55 0.9(15)
C22 C55 C63 C34 -1.6(14)
C23 C57 C64 C75 -3.6(15)
C15 C45 C65 C71 -2.6(14)
C15 C14 C67 C71 -1.1(14)
C61 C62 C69 C44 -0.6(15)
C19 C44 C69 C62 0.5(15)
C14 C67 C71 C65 2.6(14)
C45 C65 C71 C67 -0.7(14)
C26 C31 C72 C77 1.5(16)
C57 C23 C74 C84 0.6(14)
P3 C23 C74 C84 -174.8(8)
C57 C64 C75 C84 3.2(17)
C31 C72 C77 C87 -2.4(19)
C92 C30 C81 C89 -1.2(18)
P1 C30 C81 C89 -179.7(10)
C64 C75 C84 C74 -1.1(18)
C23 C74 C84 C75 -0.8(17)
C72 C77 C87 C29 3(2)
C26 C29 C87 C77 -2(2)
C90 C79 C89 C81 4(2)
C30 C81 C89 C79 -2(2)
C89 C79 C90 C92 -3(3)
C79 C90 C92 C30 0(3)
C81 C30 C92 C90 2(2)
P1 C30 C92 C90 -179.5(14)
C5 Os1 C6 O1 -26(3)
C1 Os1 C6 O1 -25(7)
P1 Os1 C6 O1 -123(3)
P2 Os1 C6 O1 66(3)
Cl1 Os1 C6 O1 154(3)
C11 P3 C311 C312 108.6(7)
C2 P3 C311 C312 -130.8(7)
C23 P3 C311 C312 -8.0(9)
C11 P3 C311 C316 -69.7(7)
C2 P3 C311 C316 50.9(7)
C23 P3 C311 C316 173.7(7)
C445 C446 C441 C442 -2.5(12)
C445 C446 C441 B1 179.4(8)
C30 P1 C211 C212 -82.8(13)
C15 P1 C211 C212 23.4(13)
Os1 P1 C211 C212 150.9(12)
C30 P1 C211 C216 91.8(8)
C15 P1 C211 C216 -162.1(7)
Os1 P1 C211 C216 -34.5(9)
C441 C446 C445 C444 2.7(13)
C446 C441 C442 C443 1.9(12)
B1 C441 C442 C443 179.9(8)
C441 C442 C443 C444 -1.5(13)
C313 C314 C315 C316 -1.3(14)
C212 C211 C216 C215 -3.1(17)
P1 C211 C216 C215 -177.9(8)
C442 C443 C444 C445 1.5(12)
C446 C445 C444 C443 -2.1(13)
C312 C311 C316 C315 1.3(13)
P3 C311 C316 C315 179.7(7)
C314 C315 C316 C311 0.0(14)
C436 C435 C434 C433 -0.6(13)
C434 C435 C436 C431 0.4(12)
C432 C431 C436 C435 0.8(11)
B1 C431 C436 C435 -177.5(7)
C316 C311 C312 C313 -1.3(13)
P3 C311 C312 C313 -179.5(7)
C436 C431 C432 C433 -2.1(12)
B1 C431 C432 C433 176.4(7)
C315 C314 C313 C312 1.4(15)
C311 C312 C313 C314 0.0(14)
C426 C421 C422 C423 1.4(13)
B1 C421 C422 C423 -178.9(9)
C412 C411 C416 C415 2.9(15)
B1 C411 C416 C415 -178.6(9)
C435 C434 C433 C432 -0.6(13)
C431 C432 C433 C434 2.0(13)
C442 C441 B1 C421 -126.4(8)
C446 C441 B1 C421 51.4(10)
C442 C441 B1 C431 111.5(8)
C446 C441 B1 C431 -70.7(9)
C442 C441 B1 C411 -5.1(11)
C446 C441 B1 C411 172.8(7)
C422 C421 B1 C441 -128.7(8)
C426 C421 B1 C441 51.0(10)
C422 C421 B1 C431 -6.2(11)
C426 C421 B1 C431 173.6(8)
C422 C421 B1 C411 111.2(9)
C426 C421 B1 C411 -69.0(10)
C436 C431 B1 C441 5.2(10)
C432 C431 B1 C441 -173.0(7)
C436 C431 B1 C421 -115.1(8)
C432 C431 B1 C421 66.6(9)
C436 C431 B1 C411 123.9(8)
C432 C431 B1 C411 -54.3(9)
C416 C411 B1 C441 76.4(10)
C412 C411 B1 C441 -105.3(11)
C416 C411 B1 C421 -164.4(8)
C412 C411 B1 C421 13.8(13)
C416 C411 B1 C431 -43.9(10)
C412 C411 B1 C431 134.4(11)
C413 C414 C415 C416 -3.0(17)
C411 C416 C415 C414 -0.8(16)
C211 C216 C215 C214 -0.1(18)
C422 C421 C426 C425 -2.2(14)
B1 C421 C426 C425 178.0(9)
C416 C411 C412 C413 -1.4(18)
B1 C411 C412 C413 -179.8(12)
C421 C426 C425 C424 1.0(17)
C426 C425 C424 C423 1.2(17)
C425 C424 C423 C422 -2.1(17)
C421 C422 C423 C424 0.8(16)
C415 C414 C413 C412 4(2)
C411 C412 C413 C414 -2(2)
C216 C215 C214 C213 5(2)
C216 C211 C212 C213 1(3)
P1 C211 C212 C213 175.3(15)
C211 C212 C213 C214 5(3)
C215 C214 C213 C212 -8(3)

loop_
_platon_squeeze_void_nr
_platon_squeeze_void_average_x
_platon_squeeze_void_average_y
_platon_squeeze_void_average_z
_platon_squeeze_void_volume
_platon_squeeze_void_count_electrons
_platon_squeeze_void_content
1 0.000 0.000 -0.010 845 57 ' '
2 0.000 0.500 -0.048 22 1 ' '
3 0.500 0.000 0.285 22 1 ' '
4 0.500 0.500 0.618 21 1 ' '
